data_2102411
loop_
_publ_author_name
'Marsh, Richard E.'

_publ_section_title
;
 Space group <i>Cc</i>: an update
;
_journal_issue 2
_journal_name_full 'Acta Crystallographica Section B'
_journal_page_first 252
_journal_page_last 253
_journal_paper_doi 10.1107/S0108768104003878
_journal_volume 60
_journal_year 2004
_chemical_formula_moiety '2(C20 H20 O6 Cl4), Au Cl4, H3 O, 4(H2 O)'
_chemical_formula_sum 'C40 H51 Au Cl12 O17'
_space_group_crystal_system monoclinic
_space_group_IT_number 15
_symmetry_space_group_name_H-M 'C 1 2/c 1'
_audit_creation_method CRYM
_cell_angle_alpha 90
_cell_angle_beta 91.54
_cell_angle_gamma 90
_cell_formula_units_Z 4
_cell_length_a 20.4900
_cell_length_b 12.3900
_cell_length_c 21.1710
_cell_volume 5372.764
_cod_data_source_file bk0142.cif
_cod_data_source_block QUQPEX
_cod_depositor_comments
;
 Adding the _cell_formula_units_Z data item.

 Antanas Vaitkus,
 2017-08-05

  Added moiety chemical formula from Marsh (2004) paper.
  The summary chemical formula is calculated from moiety formula using
  AdHocParser
  (svn://www.crystallography.net/cod-tools/trunk/Formulae/AdHocParser.yp,
  revision 1441.)

  Andrius Merkys
  2013-11-11
;
_cod_original_sg_symbol_H-M C2/c
_cod_database_code 2102411

loop_
_atom_site_label
_atom_site_type_symbol
_atom_site_fract_x
_atom_site_fract_y
_atom_site_fract_z
Au Au 0.25000 0.75000 0.00000
Cl1 Cl 0.25325 0.93315 0.01230
Cl2 Cl 0.27655 0.76915 -0.10330
Cl5 Cl 0.07570 0.74205 -0.04745
O1 O -0.06425 1.00355 0.36005
C1 C -0.13415 1.00355 0.35420
H1 H -0.15315 1.03205 0.39325
H2 H -0.15040 0.92910 0.34740
Cl6 Cl -0.07950 0.75605 -0.05490
O2 O -0.12955 1.02270 0.24460
C2 C -0.15290 1.07070 0.30125
H3 H -0.20100 1.07740 0.29845
H4 H -0.13405 1.14365 0.30680
O3 O -0.06160 1.01360 0.13350
C3 C -0.15190 1.07675 0.18925
H5 H -0.13200 1.14950 0.18780
H6 H -0.19990 1.08475 0.18965
C4 C -0.13250 1.01200 0.13360
H7 H -0.14885 0.93730 0.13715
H8 H -0.15060 1.04420 0.09425
C5 C -0.03445 0.94900 0.09000
C6 C -0.06830 0.89135 0.04445
H9 H -0.11460 0.89465 0.04215
C7 C -0.03475 0.82870 0.00210
C8 C 0.03300 0.82145 0.00365
C9 C 0.06665 0.88155 0.05170
H10 H 0.11270 0.87785 0.05500
C10 C 0.03425 0.94300 0.09265
Cl9 Cl 0.30885 0.23580 0.23385
O7 O -0.12690 0.50455 0.22055
C21 C -0.14340 0.49550 0.15350
H21 H -0.18965 0.51535 0.14560
H22 H -0.13740 0.41980 0.13945
Cl10 Cl 0.26880 0.26325 0.08805
O8 O -0.03610 0.52400 0.12050
C22 C -0.10015 0.56900 0.11745
H23 H -0.11590 0.57405 0.07295
H24 H -0.10015 0.64180 0.13620
O9 O 0.09750 0.53490 0.16100
C23 C 0.01085 0.59280 0.09210
H25 H 0.01230 0.66150 0.11305
H26 H -0.00140 0.60395 0.04830
C24 C 0.07395 0.54100 0.09635
H27 H 0.07100 0.46770 0.07855
H28 H 0.10500 0.58250 0.07130
C25 C 0.14805 0.46310 0.17440
C26 C 0.18280 0.41200 0.12795
H29 H 0.17380 0.42670 0.08475
C27 C 0.23075 0.33735 0.14620
C28 C 0.24705 0.32350 0.20970
C29 C 0.21300 0.37950 0.25605
H30 H 0.22415 0.36945 0.29930
C30 C 0.16325 0.45000 0.23870
